data_7152547
loop_
_publ_author_name
'Liu, Xin-Yuan'
'Xiao, Ya-Ping'
'Siu, Fung-Ming'
'Ni, Li-Chen'
'Chen, Yong'
'Wang, Lin'
'Che, Chi-Ming'

_publ_section_title
;
 Highly regio-, diastereo- and enantioselective one-pot gold/chiral
 Br\/onsted acid-catalysed cascade synthesis of bioactive diversely
 substituted tetrahydroquinolines.
;
_journal_issue 35
_journal_name_full 'Organic &amp; biomolecular chemistry'
_journal_page_first 7208
_journal_page_last 7219
_journal_paper_doi 10.1039/c2ob25753j
_journal_volume 10
_journal_year 2012
_chemical_formula_sum 'C22 H20 Br N O'
_chemical_formula_weight 394.30
_chemical_name_systematic
;
?
;
_space_group_IT_number 19
_symmetry_space_group_name_Hall 'P 2ac 2ab'
_symmetry_space_group_name_H-M 'P 21 21 21'
_atom_sites_solution_hydrogens geom
_atom_sites_solution_primary direct
_atom_sites_solution_secondary difmap
_audit_creation_method SHELXL-97
_cell_angle_alpha 90.00
_cell_angle_beta 90.00
_cell_angle_gamma 90.00
_cell_formula_units_Z 4
_cell_length_a 5.7061(5)
_cell_length_b 17.0480(15)
_cell_length_c 18.4614(16)
_cell_measurement_reflns_used 100
_cell_measurement_temperature 100(2)
_cell_measurement_theta_max 85
_cell_measurement_theta_min 5
_cell_volume 1795.9(3)
_computing_structure_refinement 'SHELXL-97 (Sheldrick, 1997)'
_computing_structure_solution 'SHELXS-97 (Sheldrick, 1990)'
_diffrn_ambient_temperature 100(2)
_diffrn_measured_fraction_theta_full 0.987
_diffrn_measured_fraction_theta_max 0.987
_diffrn_radiation_monochromator graphite
_diffrn_radiation_source 'fine-focus sealed tube'
_diffrn_radiation_type CuK\a
_diffrn_radiation_wavelength 1.54178
_diffrn_reflns_av_R_equivalents 0.0301
_diffrn_reflns_av_sigmaI/netI 0.0298
_diffrn_reflns_limit_h_max 5
_diffrn_reflns_limit_h_min -6
_diffrn_reflns_limit_k_max 20
_diffrn_reflns_limit_k_min -19
_diffrn_reflns_limit_l_max 21
_diffrn_reflns_limit_l_min -21
_diffrn_reflns_number 10032
_diffrn_reflns_theta_full 65.94
_diffrn_reflns_theta_max 65.94
_diffrn_reflns_theta_min 3.53
_exptl_absorpt_coefficient_mu 3.178
_exptl_absorpt_correction_T_max 0.770
_exptl_absorpt_correction_T_min 0.760
_exptl_absorpt_correction_type multi-scan
_exptl_absorpt_process_details SADABS
_exptl_crystal_colour colorless
_exptl_crystal_density_diffrn 1.458
_exptl_crystal_density_method 'not measured'
_exptl_crystal_description needle
_exptl_crystal_F_000 808
_exptl_crystal_size_max 0.05
_exptl_crystal_size_mid 0.02
_exptl_crystal_size_min 0.01
_refine_diff_density_max 0.328
_refine_diff_density_min -0.373
_refine_diff_density_rms 0.052
_refine_ls_abs_structure_details 'Flack H D (1983), Acta Cryst. A39, 876-881'
_refine_ls_abs_structure_Flack 0.004(15)
_refine_ls_extinction_method none
_refine_ls_goodness_of_fit_ref 1.069
_refine_ls_hydrogen_treatment constr
_refine_ls_matrix_type full
_refine_ls_number_parameters 228
_refine_ls_number_reflns 2984
_refine_ls_number_restraints 0
_refine_ls_restrained_S_all 1.069
_refine_ls_R_factor_all 0.0231
_refine_ls_R_factor_gt 0.0228
_refine_ls_shift/su_max 0.002
_refine_ls_shift/su_mean 0.000
_refine_ls_structure_factor_coef Fsqd
_refine_ls_weighting_details 'calc w=1/[\s^2^(Fo^2^)+(0.0374P)^2^+0.5036P] where P=(Fo^2^+2Fc^2^)/3'
_refine_ls_weighting_scheme calc
_refine_ls_wR_factor_gt 0.0637
_refine_ls_wR_factor_ref 0.0640
_reflns_number_gt 2936
_reflns_number_total 2984
_reflns_threshold_expression >2sigma(I)
_cod_data_source_file c2ob25753j.txt
_cod_data_source_block cheny21
_cod_database_code 7152547

loop_
_symmetry_equiv_pos_as_xyz
'x, y, z'
'-x+1/2, -y, z+1/2'
'-x, y+1/2, -z+1/2'
'x+1/2, -y+1/2, -z'

loop_
_atom_site_label
_atom_site_type_symbol
_atom_site_fract_x
_atom_site_fract_y
_atom_site_fract_z
_atom_site_U_iso_or_equiv
_atom_site_adp_type
_atom_site_occupancy
_atom_site_symmetry_multiplicity
_atom_site_calc_flag
_atom_site_refinement_flags
Br1 Br 1.00758(4) 0.715336(11) 0.666051(10) 0.02731(9) Uani 1 1 d .
O1 O 0.4097(2) 0.09888(8) 0.43471(7) 0.0190(3) Uani 1 1 d .
N1 N 0.8193(3) 0.40603(10) 0.29892(9) 0.0196(4) Uani 1 1 d .
H1A H 0.8667 0.3603 0.2824 0.024 Uiso 1 1 calc R
C1 C 0.9437(3) 0.47336(12) 0.28166(10) 0.0181(4) Uani 1 1 d .
C2 C 1.1094(4) 0.47076(13) 0.22522(11) 0.0218(4) Uani 1 1 d .
H2A H 1.1306 0.4233 0.1990 0.026 Uiso 1 1 calc R
C3 C 1.2412(4) 0.53527(14) 0.20724(11) 0.0252(5) Uani 1 1 d .
H3A H 1.3522 0.5321 0.1690 0.030 Uiso 1 1 calc R
C4 C 1.2123(4) 0.60523(14) 0.24490(11) 0.0264(5) Uani 1 1 d .
H4A H 1.3021 0.6502 0.2325 0.032 Uiso 1 1 calc R
C5 C 1.0503(4) 0.60839(13) 0.30100(11) 0.0245(5) Uani 1 1 d .
H5A H 1.0312 0.6561 0.3269 0.029 Uiso 1 1 calc R
C6 C 0.9145(3) 0.54339(12) 0.32040(10) 0.0181(4) Uani 1 1 d .
C7 C 0.7323(4) 0.54868(12) 0.38055(11) 0.0183(4) Uani 1 1 d .
H7A H 0.5893 0.5744 0.3602 0.022 Uiso 1 1 calc R
C8 C 0.8104(4) 0.59560(11) 0.44613(11) 0.0176(4) Uani 1 1 d .
C9 C 1.0247(4) 0.58031(11) 0.47958(10) 0.0204(4) Uani 1 1 d .
H9A H 1.1315 0.5448 0.4575 0.025 Uiso 1 1 calc R
C10 C 1.0849(4) 0.61613(12) 0.54468(10) 0.0202(4) Uani 1 1 d .
H10A H 1.2309 0.6053 0.5672 0.024 Uiso 1 1 calc R
C11 C 0.9285(4) 0.66765(11) 0.57581(10) 0.0201(4) Uani 1 1 d .
C12 C 0.7159(4) 0.68537(12) 0.54382(11) 0.0216(4) Uani 1 1 d .
H12A H 0.6114 0.7218 0.5656 0.026 Uiso 1 1 calc R
C13 C 0.6589(4) 0.64866(12) 0.47898(11) 0.0199(4) Uani 1 1 d .
H13A H 0.5130 0.6601 0.4566 0.024 Uiso 1 1 calc R
C14 C 0.6625(3) 0.46605(12) 0.40672(10) 0.0182(4) Uani 1 1 d .
H14A H 0.7917 0.4440 0.4362 0.022 Uiso 1 1 calc R
H14B H 0.5225 0.4702 0.4381 0.022 Uiso 1 1 calc R
C15 C 0.6095(4) 0.41042(12) 0.34446(10) 0.0179(4) Uani 1 1 d .
H15A H 0.4766 0.4319 0.3153 0.021 Uiso 1 1 calc R
C16 C 0.5482(3) 0.32873(11) 0.36985(10) 0.0166(4) Uani 1 1 d .
C17 C 0.3386(4) 0.29313(12) 0.34926(11) 0.0184(4) Uani 1 1 d .
H17A H 0.2296 0.3218 0.3208 0.022 Uiso 1 1 calc R
C18 C 0.2854(3) 0.21661(12) 0.36942(11) 0.0190(4) Uani 1 1 d .
H18A H 0.1433 0.1929 0.3539 0.023 Uiso 1 1 calc R
C19 C 0.4423(3) 0.17500(11) 0.41257(10) 0.0160(4) Uani 1 1 d .
C20 C 0.6495(3) 0.21036(12) 0.43581(10) 0.0184(4) Uani 1 1 d .
H20A H 0.7542 0.1826 0.4665 0.022 Uiso 1 1 calc R
C21 C 0.7022(3) 0.28612(12) 0.41399(10) 0.0188(4) Uani 1 1 d .
H21A H 0.8450 0.3095 0.4292 0.023 Uiso 1 1 calc R
C22 C 0.2125(4) 0.05884(12) 0.40403(12) 0.0222(4) Uani 1 1 d .
H22A H 0.2158 0.0036 0.4187 0.033 Uiso 1 1 calc R
H22B H 0.2194 0.0623 0.3511 0.033 Uiso 1 1 calc R
H22C H 0.0673 0.0832 0.4213 0.033 Uiso 1 1 calc R

loop_
_atom_site_aniso_label
_atom_site_aniso_U_11
_atom_site_aniso_U_22
_atom_site_aniso_U_33
_atom_site_aniso_U_23
_atom_site_aniso_U_13
_atom_site_aniso_U_12
Br1 0.03955(15) 0.02417(13) 0.01822(13) -0.00176(7) -0.00058(11) -0.00105(12)
O1 0.0218(7) 0.0170(7) 0.0182(6) 0.0013(5) -0.0016(6) -0.0022(5)
N1 0.0240(9) 0.0164(8) 0.0184(8) -0.0007(7) 0.0042(7) 0.0001(7)
C1 0.0162(10) 0.0221(10) 0.0161(9) 0.0040(7) -0.0030(8) 0.0021(8)
C2 0.0215(10) 0.0267(11) 0.0172(10) 0.0022(8) -0.0005(9) 0.0039(9)
C3 0.0187(10) 0.0401(13) 0.0169(10) 0.0049(9) -0.0002(8) 0.0003(10)
C4 0.0269(12) 0.0312(12) 0.0211(11) 0.0066(9) -0.0017(9) -0.0111(10)
C5 0.0274(13) 0.0262(11) 0.0199(10) 0.0030(8) -0.0022(9) -0.0058(9)
C6 0.0184(9) 0.0214(10) 0.0145(9) 0.0019(8) -0.0034(8) 0.0002(8)
C7 0.0182(10) 0.0188(10) 0.0178(10) 0.0022(8) -0.0004(9) 0.0004(8)
C8 0.0213(10) 0.0142(9) 0.0172(10) 0.0035(8) 0.0013(8) -0.0023(8)
C9 0.0198(10) 0.0205(9) 0.0211(9) -0.0006(7) 0.0021(9) 0.0004(9)
C10 0.0199(10) 0.0218(10) 0.0188(10) 0.0030(8) -0.0015(8) -0.0035(8)
C11 0.0281(11) 0.0164(9) 0.0158(9) 0.0015(8) 0.0009(8) -0.0055(8)
C12 0.0255(11) 0.0155(10) 0.0237(10) 0.0006(8) 0.0057(9) 0.0026(8)
C13 0.0194(10) 0.0184(9) 0.0220(10) 0.0043(8) 0.0006(8) 0.0013(8)
C14 0.0182(9) 0.0194(10) 0.0169(9) 0.0002(8) 0.0025(8) 0.0001(9)
C15 0.0173(9) 0.0192(10) 0.0172(9) 0.0014(8) -0.0024(8) 0.0003(8)
C16 0.0192(10) 0.0176(9) 0.0132(8) -0.0006(7) 0.0014(8) -0.0005(8)
C17 0.0161(9) 0.0228(10) 0.0162(9) 0.0023(8) -0.0019(7) 0.0017(9)
C18 0.0160(9) 0.0228(10) 0.0183(10) -0.0025(8) -0.0003(8) -0.0013(9)
C19 0.0182(10) 0.0174(9) 0.0123(8) -0.0011(7) 0.0029(7) 0.0013(8)
C20 0.0187(9) 0.0216(10) 0.0148(9) 0.0005(8) -0.0011(8) 0.0019(9)
C21 0.0169(9) 0.0220(10) 0.0176(9) -0.0024(8) -0.0003(8) 0.0004(9)
C22 0.0222(11) 0.0194(10) 0.0251(11) -0.0007(8) -0.0014(9) -0.0044(9)

loop_
_atom_type_symbol
_atom_type_description
_atom_type_scat_dispersion_real
_atom_type_scat_dispersion_imag
_atom_type_scat_source
C C 0.0181 0.0091 'International Tables Vol C Tables 4.2.6.8 and 6.1.1.4'
H H 0.0000 0.0000 'International Tables Vol C Tables 4.2.6.8 and 6.1.1.4'
N N 0.0311 0.0180 'International Tables Vol C Tables 4.2.6.8 and 6.1.1.4'
O O 0.0492 0.0322 'International Tables Vol C Tables 4.2.6.8 and 6.1.1.4'
Br Br -0.6763 1.2805 'International Tables Vol C Tables 4.2.6.8 and 6.1.1.4'

loop_
_geom_angle_atom_site_label_1
_geom_angle_atom_site_label_2
_geom_angle_atom_site_label_3
_geom_angle
C19 O1 C22 116.05(15)
C1 N1 C15 120.53(16)
N1 C1 C6 121.79(17)
N1 C1 C2 119.20(18)
C6 C1 C2 118.97(19)
C3 C2 C1 121.4(2)
C2 C3 C4 120.1(2)
C5 C4 C3 119.0(2)
C4 C5 C6 121.9(2)
C5 C6 C1 118.57(18)
C5 C6 C7 121.17(18)
C1 C6 C7 120.23(18)
C8 C7 C6 114.33(17)
C8 C7 C14 107.91(15)
C6 C7 C14 110.51(16)
C13 C8 C9 118.28(18)
C13 C8 C7 120.53(18)
C9 C8 C7 120.81(18)
C10 C9 C8 121.12(19)
C11 C10 C9 118.73(19)
C10 C11 C12 121.95(19)
C10 C11 Br1 118.88(15)
C12 C11 Br1 119.17(15)
C11 C12 C13 118.37(19)
C12 C13 C8 121.55(19)
C15 C14 C7 112.61(16)
N1 C15 C16 108.69(16)
N1 C15 C14 107.66(16)
C16 C15 C14 112.74(16)
C17 C16 C21 118.09(18)
C17 C16 C15 121.05(18)
C21 C16 C15 120.85(18)
C18 C17 C16 121.54(19)
C17 C18 C19 119.38(18)
O1 C19 C18 124.35(18)
O1 C19 C20 115.60(17)
C18 C19 C20 120.05(18)
C21 C20 C19 119.83(18)
C20 C21 C16 121.05(18)

loop_
_geom_bond_atom_site_label_1
_geom_bond_atom_site_label_2
_geom_bond_distance
Br1 C11 1.908(2)
O1 C19 1.373(2)
O1 C22 1.433(3)
N1 C1 1.387(3)
N1 C15 1.464(3)
C1 C6 1.402(3)
C1 C2 1.408(3)
C2 C3 1.373(3)
C3 C4 1.390(3)
C4 C5 1.389(3)
C5 C6 1.399(3)
C6 C7 1.524(3)
C7 C8 1.518(3)
C7 C14 1.542(3)
C8 C13 1.390(3)
C8 C9 1.394(3)
C9 C10 1.391(3)
C10 C11 1.378(3)
C11 C12 1.383(3)
C12 C13 1.389(3)
C14 C15 1.520(3)
C15 C16 1.511(3)
C16 C17 1.394(3)
C16 C21 1.401(3)
C17 C18 1.390(3)
C18 C19 1.393(3)
C19 C20 1.394(3)
C20 C21 1.386(3)
